data_4322145
loop_
_publ_author_name
'Josemon Jacob'
'Ilia A. Guzei'
'James H. Espenson'

_publ_contact_author_address
;
   Department of Chemistry
   Iowa State University of Science and Technology
   Ames, Iowa, 50011
   USA
;
_publ_contact_author_email iguzei@iastate.edu
_publ_contact_author_fax +515-294-5717
_publ_contact_author_name
;
Ilia A. Guzei
;
_publ_contact_author_phone +515-294-6419
_publ_section_title
;
 Synthesis and Structural Characterization of Novel Terminal and Bridging
 Re(V)-Sulfido Complexes
;
_journal_name_full 'Inorganic Chemistry'
_journal_page_first 3266
_journal_page_last 3267
_journal_paper_doi 10.1021/ic990354v
_journal_volume 38
_journal_year 1999
_chemical_formula_sum 'C29 H27 P Re S3'
_chemical_formula_weight 688.86
_chemical_name_systematic
; 
 ? 
;
_space_group_IT_number 14
_symmetry_cell_setting monoclinic
_symmetry_space_group_name_Hall '-P 2yn'
_symmetry_space_group_name_H-M 'P 1 21/n 1'
_atom_sites_solution_hydrogens geom
_atom_sites_solution_primary direct
_atom_sites_solution_secondary difmap
_audit_creation_method SHELXL-97
_cell_angle_alpha 90.00
_cell_angle_beta 91.2370(10)
_cell_angle_gamma 90.00
_cell_formula_units_Z 4
_cell_length_a 9.2936(5)
_cell_length_b 22.2088(12)
_cell_length_c 13.0576(7)
_cell_measurement_temperature 173(2)
_cell_volume 2694.5(3)
_computing_cell_refinement 'Bruker SMART'
_computing_data_collection 'Bruker SMART'
_computing_data_reduction 'Bruker SHELXTL'
_computing_molecular_graphics 'Bruker SHELXTL'
_computing_publication_material 'Bruker SHELXTL'
_computing_structure_refinement 'SHELXL-97 (Sheldrick, 1997)'
_computing_structure_solution 'SHELXS-97 (Sheldrick, 1990)'
_diffrn_ambient_temperature 173(2)
_diffrn_measured_fraction_theta_full 0.997
_diffrn_measured_fraction_theta_max 0.997
_diffrn_measurement_device_type 'CCD area detector'
_diffrn_measurement_method 'phi and omega scans'
_diffrn_radiation_monochromator graphite
_diffrn_radiation_source 'fine-focus sealed tube'
_diffrn_radiation_type MoK\a
_diffrn_radiation_wavelength 0.71073
_diffrn_reflns_av_R_equivalents 0.0000
_diffrn_reflns_av_sigmaI/netI 0.0491
_diffrn_reflns_limit_h_max 11
_diffrn_reflns_limit_h_min -11
_diffrn_reflns_limit_k_max 27
_diffrn_reflns_limit_k_min 0
_diffrn_reflns_limit_l_max 16
_diffrn_reflns_limit_l_min 0
_diffrn_reflns_number 5496
_diffrn_reflns_theta_full 26.37
_diffrn_reflns_theta_max 26.37
_diffrn_reflns_theta_min 1.81
_exptl_absorpt_coefficient_mu 4.818
_exptl_absorpt_correction_T_max 0.6992
_exptl_absorpt_correction_T_min 0.2204
_exptl_absorpt_correction_type empirical
_exptl_crystal_colour red
_exptl_crystal_density_diffrn 1.698
_exptl_crystal_density_method 'not measured'
_exptl_crystal_description plate
_exptl_crystal_F_000 1356
_exptl_crystal_size_max 0.45
_exptl_crystal_size_mid 0.26
_exptl_crystal_size_min 0.08
_refine_diff_density_max 0.958
_refine_diff_density_min -0.612
_refine_diff_density_rms 0.098
_refine_ls_extinction_method none
_refine_ls_goodness_of_fit_ref 1.001
_refine_ls_hydrogen_treatment mixed
_refine_ls_matrix_type full
_refine_ls_number_parameters 308
_refine_ls_number_reflns 5496
_refine_ls_number_restraints 0
_refine_ls_restrained_S_all 1.001
_refine_ls_R_factor_all 0.0408
_refine_ls_R_factor_gt 0.0246
_refine_ls_shift/su_max 0.002
_refine_ls_shift/su_mean 0.000
_refine_ls_structure_factor_coef Fsqd
_refine_ls_weighting_details 'calc w=1/[\s^2^(Fo^2^)+(0.0080P)^2^+0.0000P] where P=(Fo^2^+2Fc^2^)/3'
_refine_ls_weighting_scheme calc
_refine_ls_wR_factor_gt 0.0416
_refine_ls_wR_factor_ref 0.0436
_reflns_number_gt 4280
_reflns_number_total 5496
_reflns_threshold_expression >2sigma(I)
_cod_data_source_file ic990354v_1.cif
_cod_data_source_block esp06
_cod_database_code 4322145

loop_
_symmetry_equiv_pos_as_xyz
'x, y, z'
'-x+1/2, y+1/2, -z+1/2'
'-x, -y, -z'
'x-1/2, -y-1/2, z-1/2'

loop_
_atom_site_label
_atom_site_type_symbol
_atom_site_fract_x
_atom_site_fract_y
_atom_site_fract_z
_atom_site_U_iso_or_equiv
_atom_site_adp_type
_atom_site_occupancy
_atom_site_symmetry_multiplicity
_atom_site_calc_flag
_atom_site_refinement_flags
_atom_site_disorder_assembly
_atom_site_disorder_group
Re Re 0.423270(15) 0.612814(6) 0.719650(11) 0.02165(5) Uani 1 1 d . . .
S1 S 0.58825(10) 0.64154(4) 0.62402(7) 0.0318(2) Uani 1 1 d . . .
S2 S 0.20013(10) 0.65213(4) 0.69898(7) 0.0273(2) Uani 1 1 d . . .
S3 S 0.34368(11) 0.52042(4) 0.65936(8) 0.0309(2) Uani 1 1 d . . .
P P 0.45172(10) 0.69575(4) 0.84156(7) 0.0207(2) Uani 1 1 d . . .
C1 C 0.4914(4) 0.55535(16) 0.8442(3) 0.0281(9) Uani 1 1 d . . .
H1A H 0.5257 0.5170 0.8169 0.042 Uiso 1 1 calc R . .
H1B H 0.4102 0.5480 0.8892 0.042 Uiso 1 1 calc R . .
H1C H 0.5695 0.5749 0.8834 0.042 Uiso 1 1 calc R . .
C2 C 0.0698(4) 0.59671(16) 0.6458(3) 0.0306(10) Uani 1 1 d . . .
H2A H 0.0563 0.5642 0.6965 0.037 Uiso 1 1 calc R . .
H2B H -0.0243 0.6168 0.6343 0.037 Uiso 1 1 calc R . .
C3 C 0.1166(4) 0.56977(16) 0.5479(3) 0.0259(9) Uani 1 1 d . . .
C4 C 0.0388(4) 0.57896(17) 0.4563(3) 0.0343(10) Uani 1 1 d . . .
H4 H -0.0474 0.6020 0.4569 0.041 Uiso 1 1 calc R . .
C5 C 0.0849(5) 0.55522(18) 0.3653(3) 0.0399(11) Uani 1 1 d . . .
H5 H 0.0314 0.5621 0.3036 0.048 Uiso 1 1 calc R . .
C6 C 0.2090(5) 0.52143(19) 0.3643(3) 0.0460(12) Uani 1 1 d . . .
H6 H 0.2412 0.5050 0.3017 0.055 Uiso 1 1 calc R . .
C7 C 0.2872(4) 0.51125(17) 0.4542(3) 0.0360(10) Uani 1 1 d . . .
H7 H 0.3730 0.4880 0.4530 0.043 Uiso 1 1 calc R . .
C8 C 0.2402(4) 0.53493(16) 0.5458(3) 0.0282(9) Uani 1 1 d . . .
C9 C 0.6388(4) 0.71755(16) 0.8683(3) 0.0218(8) Uani 1 1 d . . .
C10 C 0.7506(4) 0.67660(17) 0.8592(3) 0.0289(9) Uani 1 1 d . . .
H10 H 0.7317 0.6373 0.8334 0.035 Uiso 1 1 calc R . .
C11 C 0.8887(4) 0.69264(18) 0.8874(3) 0.0353(10) Uani 1 1 d . . .
H11 H 0.9643 0.6641 0.8822 0.042 Uiso 1 1 calc R . .
C12 C 0.9182(4) 0.74988(19) 0.9232(3) 0.0368(10) Uani 1 1 d . . .
H12 H 1.0140 0.7606 0.9423 0.044 Uiso 1 1 calc R . .
C13 C 0.8092(4) 0.79143(18) 0.9314(3) 0.0328(10) Uani 1 1 d . . .
H13 H 0.8295 0.8308 0.9560 0.039 Uiso 1 1 calc R . .
C14 C 0.6699(4) 0.77547(17) 0.9035(3) 0.0278(9) Uani 1 1 d . . .
H14 H 0.5947 0.8043 0.9083 0.033 Uiso 1 1 calc R . .
C15 C 0.3656(4) 0.76620(15) 0.8020(3) 0.0206(8) Uani 1 1 d . . .
C16 C 0.3814(4) 0.78543(16) 0.7019(3) 0.0295(9) Uani 1 1 d . . .
H16 H 0.4383 0.7626 0.6564 0.035 Uiso 1 1 calc R . .
C17 C 0.3153(4) 0.83757(17) 0.6677(3) 0.0351(10) Uani 1 1 d . . .
H17 H 0.3270 0.8503 0.5989 0.042 Uiso 1 1 calc R . .
C18 C 0.2325(4) 0.87120(16) 0.7325(3) 0.0349(10) Uani 1 1 d . . .
H18 H 0.1865 0.9069 0.7085 0.042 Uiso 1 1 calc R . .
C19 C 0.2166(4) 0.85291(16) 0.8325(3) 0.0318(9) Uani 1 1 d . . .
H19 H 0.1609 0.8764 0.8778 0.038 Uiso 1 1 calc R . .
C20 C 0.2816(4) 0.80038(16) 0.8672(3) 0.0262(9) Uani 1 1 d . . .
H20 H 0.2689 0.7876 0.9359 0.031 Uiso 1 1 calc R . .
C21 C 0.3808(4) 0.68069(16) 0.9687(3) 0.0225(8) Uani 1 1 d . . .
C22 C 0.4471(4) 0.70307(19) 1.0578(3) 0.0409(11) Uani 1 1 d . . .
H22 H 0.5336 0.7257 1.0536 0.049 Uiso 1 1 calc R . .
C23 C 0.3875(5) 0.6924(2) 1.1517(3) 0.0501(13) Uani 1 1 d . . .
H23 H 0.4325 0.7082 1.2119 0.060 Uiso 1 1 calc R . .
C24 C 0.2632(5) 0.65904(19) 1.1591(3) 0.0447(11) Uani 1 1 d . . .
H24 H 0.2237 0.6513 1.2243 0.054 Uiso 1 1 calc R . .
C25 C 0.1965(4) 0.63702(18) 1.0721(3) 0.0380(10) Uani 1 1 d . . .
H25 H 0.1101 0.6144 1.0769 0.046 Uiso 1 1 calc R . .
C26 C 0.2550(4) 0.64770(16) 0.9780(3) 0.0298(9) Uani 1 1 d . . .
H26 H 0.2084 0.6322 0.9181 0.036 Uiso 1 1 calc R . .
C27 C 0.9222(4) 0.49759(17) 1.0892(3) 0.0354(10) Uani 1 1 d . . .
H27 H 0.8687 0.4957 1.1503 0.043 Uiso 1 1 calc R . .
C28 C 0.8612(4) 0.52218(17) 1.0010(3) 0.0379(10) Uani 1 1 d . . .
H28 H 0.7659 0.5377 1.0017 0.045 Uiso 1 1 calc R . .
C29 C 0.9389(4) 0.52420(17) 0.9121(3) 0.0356(10) Uani 1 1 d . . .
H29 H 0.8964 0.5407 0.8515 0.043 Uiso 1 1 calc R . .

loop_
_atom_site_aniso_label
_atom_site_aniso_U_11
_atom_site_aniso_U_22
_atom_site_aniso_U_33
_atom_site_aniso_U_23
_atom_site_aniso_U_13
_atom_site_aniso_U_12
Re 0.02460(8) 0.02021(8) 0.02006(7) -0.00176(8) -0.00123(5) 0.00161(8)
S1 0.0331(6) 0.0331(6) 0.0294(5) -0.0015(5) 0.0052(4) -0.0010(5)
S2 0.0273(5) 0.0276(6) 0.0268(5) -0.0060(4) -0.0040(4) 0.0025(4)
S3 0.0369(6) 0.0211(5) 0.0343(6) -0.0015(4) -0.0055(5) 0.0014(4)
P 0.0204(5) 0.0222(5) 0.0194(5) -0.0018(4) -0.0005(4) 0.0000(4)
C1 0.034(2) 0.028(2) 0.023(2) 0.0006(17) -0.0034(17) 0.0092(18)
C2 0.023(2) 0.035(3) 0.034(2) -0.0025(18) -0.0051(17) -0.0011(17)
C3 0.030(2) 0.020(2) 0.028(2) -0.0022(17) -0.0026(17) -0.0082(17)
C4 0.036(2) 0.025(2) 0.041(3) 0.002(2) -0.011(2) -0.0039(19)
C5 0.053(3) 0.039(3) 0.027(2) 0.002(2) -0.014(2) -0.015(2)
C6 0.056(3) 0.050(3) 0.032(3) -0.016(2) 0.006(2) -0.012(2)
C7 0.036(2) 0.032(2) 0.040(3) -0.013(2) -0.002(2) -0.0045(19)
C8 0.034(2) 0.020(2) 0.030(2) -0.0016(17) -0.0022(18) -0.0054(18)
C9 0.019(2) 0.028(2) 0.0183(19) 0.0011(16) 0.0000(15) -0.0017(16)
C10 0.024(2) 0.031(2) 0.031(2) -0.0042(18) -0.0004(17) -0.0015(18)
C11 0.021(2) 0.044(3) 0.041(3) 0.000(2) -0.0008(18) 0.007(2)
C12 0.025(2) 0.055(3) 0.030(2) 0.005(2) -0.0046(18) -0.015(2)
C13 0.036(3) 0.034(2) 0.028(2) -0.0054(19) -0.0008(19) -0.012(2)
C14 0.024(2) 0.031(2) 0.028(2) -0.0019(18) 0.0024(17) -0.0017(18)
C15 0.020(2) 0.019(2) 0.024(2) -0.0026(16) -0.0018(16) -0.0031(16)
C16 0.037(2) 0.024(2) 0.028(2) -0.0048(17) 0.0038(18) 0.0026(18)
C17 0.053(3) 0.027(2) 0.026(2) 0.0016(19) 0.0045(19) 0.001(2)
C18 0.035(2) 0.024(2) 0.045(3) 0.0053(19) -0.006(2) 0.0052(18)
C19 0.029(2) 0.027(2) 0.039(2) -0.0060(19) 0.0045(19) 0.0054(18)
C20 0.024(2) 0.030(2) 0.025(2) -0.0009(17) 0.0022(16) -0.0023(17)
C21 0.023(2) 0.024(2) 0.0201(19) 0.0001(16) 0.0039(16) 0.0061(17)
C22 0.035(3) 0.060(3) 0.027(2) -0.001(2) -0.0008(19) -0.013(2)
C23 0.052(3) 0.079(4) 0.020(2) -0.004(2) -0.003(2) -0.012(3)
C24 0.055(3) 0.054(3) 0.025(2) 0.005(2) 0.013(2) 0.000(3)
C25 0.036(3) 0.042(3) 0.036(2) -0.001(2) 0.013(2) -0.010(2)
C26 0.030(2) 0.034(2) 0.025(2) -0.0072(18) 0.0031(17) -0.0032(19)
C27 0.048(3) 0.033(2) 0.025(2) 0.0000(19) 0.005(2) -0.003(2)
C28 0.035(3) 0.037(3) 0.042(3) -0.003(2) -0.002(2) 0.004(2)
C29 0.044(3) 0.033(3) 0.029(2) -0.0006(19) -0.007(2) 0.003(2)

loop_
_atom_type_symbol
_atom_type_description
_atom_type_scat_dispersion_real
_atom_type_scat_dispersion_imag
_atom_type_scat_source
C C 0.0033 0.0016 'International Tables Vol C Tables 4.2.6.8 and 6.1.1.4'
H H 0.0000 0.0000 'International Tables Vol C Tables 4.2.6.8 and 6.1.1.4'
P P 0.1023 0.0942 'International Tables Vol C Tables 4.2.6.8 and 6.1.1.4'
S S 0.1246 0.1234 'International Tables Vol C Tables 4.2.6.8 and 6.1.1.4'
Re Re -1.0185 7.2310 'International Tables Vol C Tables 4.2.6.8 and 6.1.1.4'

loop_
_geom_angle_atom_site_label_1
_geom_angle_atom_site_label_2
_geom_angle_atom_site_label_3
_geom_angle
_geom_angle_site_symmetry_1
_geom_angle_site_symmetry_3
_geom_angle_publ_flag
S1 Re C1 115.05(10) . . ?
S1 Re S2 119.46(4) . . ?
C1 Re S2 124.99(10) . . ?
S1 Re S3 107.44(4) . . ?
C1 Re S3 79.51(10) . . ?
S2 Re S3 90.93(3) . . ?
S1 Re P 95.06(4) . . ?
C1 Re P 85.91(10) . . ?
S2 Re P 82.69(3) . . ?
S3 Re P 156.78(3) . . ?
C2 S2 Re 112.27(12) . . ?
C8 S3 Re 106.62(12) . . ?
C15 P C21 104.38(16) . . ?
C15 P C9 103.66(16) . . ?
C21 P C9 103.56(16) . . ?
C15 P Re 114.88(11) . . ?
C21 P Re 114.63(12) . . ?
C9 P Re 114.35(12) . . ?
C3 C2 S2 112.9(3) . . ?
C8 C3 C4 118.6(4) . . ?
C8 C3 C2 120.0(3) . . ?
C4 C3 C2 121.4(3) . . ?
C5 C4 C3 121.1(4) . . ?
C4 C5 C6 119.6(4) . . ?
C5 C6 C7 120.3(4) . . ?
C6 C7 C8 120.0(4) . . ?
C3 C8 C7 120.4(4) . . ?
C3 C8 S3 121.2(3) . . ?
C7 C8 S3 118.4(3) . . ?
C10 C9 C14 118.8(3) . . ?
C10 C9 P 121.3(3) . . ?
C14 C9 P 119.7(3) . . ?
C11 C10 C9 120.3(4) . . ?
C10 C11 C12 120.5(4) . . ?
C13 C12 C11 120.2(4) . . ?
C12 C13 C14 119.6(4) . . ?
C13 C14 C9 120.6(4) . . ?
C16 C15 C20 118.8(3) . . ?
C16 C15 P 118.4(3) . . ?
C20 C15 P 122.8(3) . . ?
C17 C16 C15 120.5(3) . . ?
C18 C17 C16 120.5(4) . . ?
C17 C18 C19 119.7(3) . . ?
C18 C19 C20 120.2(4) . . ?
C19 C20 C15 120.4(3) . . ?
C26 C21 C22 118.2(3) . . ?
C26 C21 P 119.8(3) . . ?
C22 C21 P 122.0(3) . . ?
C23 C22 C21 120.1(4) . . ?
C22 C23 C24 120.6(4) . . ?
C25 C24 C23 119.9(4) . . ?
C24 C25 C26 119.9(4) . . ?
C25 C26 C21 121.3(3) . . ?
C29 C27 C28 119.6(4) 3_767 . ?
C29 C28 C27 120.0(4) . . ?
C27 C29 C28 120.4(4) 3_767 . ?

loop_
_geom_bond_atom_site_label_1
_geom_bond_atom_site_label_2
_geom_bond_distance
_geom_bond_site_symmetry_2
_geom_bond_publ_flag
Re S1 2.0975(10) . ?
Re C1 2.152(3) . ?
Re S2 2.2609(9) . ?
Re S3 2.3135(10) . ?
Re P 2.4451(9) . ?
S2 C2 1.852(3) . ?
S3 C8 1.780(4) . ?
P C15 1.827(3) . ?
P C21 1.830(3) . ?
P C9 1.831(3) . ?
C2 C3 1.485(5) . ?
C3 C8 1.385(5) . ?
C3 C4 1.399(5) . ?
C4 C5 1.376(5) . ?
C5 C6 1.376(5) . ?
C6 C7 1.385(5) . ?
C7 C8 1.386(5) . ?
C9 C10 1.388(5) . ?
C9 C14 1.394(5) . ?
C10 C11 1.374(5) . ?
C11 C12 1.380(5) . ?
C12 C13 1.376(5) . ?
C13 C14 1.384(5) . ?
C15 C16 1.387(5) . ?
C15 C20 1.392(5) . ?
C16 C17 1.381(5) . ?
C17 C18 1.377(5) . ?
C18 C19 1.379(5) . ?
C19 C20 1.385(5) . ?
C21 C26 1.387(5) . ?
C21 C22 1.396(5) . ?
C22 C23 1.377(5) . ?
C23 C24 1.378(5) . ?
C24 C25 1.372(5) . ?
C25 C26 1.376(5) . ?
C27 C29 1.379(5) 3_767 ?
C27 C28 1.385(5) . ?
C28 C29 1.381(5) . ?
C29 C27 1.379(5) 3_767 ?
